data_2233851
loop_
_publ_author_name
'El-Azab, Adel S.'
'Abdel-Aziz, Alaa A.-M.'
'Ng, Seik Weng'
'Tiekink, Edward R. T.'

_publ_section_title
;
 2-Methyl-3-(2-methylphenyl)-4-oxo-3,4-dihydroquinazolin-8-yl
 4-bromobenzene-1-sulfonate
;
_journal_coeditor_code HB6634
_journal_issue 3
_journal_name_full 'Acta Crystallographica Section E'
_journal_page_first o759
_journal_page_last o760
_journal_paper_doi 10.1107/S1600536812006198
_journal_volume 68
_journal_year 2012
_chemical_formula_iupac 'C22 H17 Br N2 O4 S'
_chemical_formula_moiety 'C22 H17 Br N2 O4 S'
_chemical_formula_sum 'C22 H17 Br N2 O4 S'
_chemical_formula_weight 485.35
_chemical_name_systematic
;
2-Methyl-3-(2-methylphenyl)-4-oxo-3,4-dihydroquinazolin-8-yl
4-bromobenzene-1-sulfonate
;
_space_group_IT_number 14
_symmetry_cell_setting monoclinic
_symmetry_space_group_name_Hall '-P 2ybc'
_symmetry_space_group_name_H-M 'P 1 21/c 1'
_atom_sites_solution_hydrogens geom
_atom_sites_solution_primary direct
_atom_sites_solution_secondary difmap
_audit_creation_method SHELXL-97
_cell_angle_alpha 90.00
_cell_angle_beta 102.804(2)
_cell_angle_gamma 90.00
_cell_formula_units_Z 4
_cell_length_a 11.0587(3)
_cell_length_b 14.4794(3)
_cell_length_c 13.1357(3)
_cell_measurement_reflns_used 4968
_cell_measurement_temperature 100(2)
_cell_measurement_theta_max 76.31
_cell_measurement_theta_min 3.05
_cell_volume 2051.03(9)
_computing_cell_refinement 'CrysAlis PRO (Agilent, 2011)'
_computing_data_collection 'CrysAlis PRO (Agilent, 2011)'
_computing_data_reduction 'CrysAlis PRO (Agilent, 2011)'
_computing_molecular_graphics
;
ORTEP-3 (Farrugia, 1997) and DIAMOND (Brandenburg, 2006)
;
_computing_publication_material 'publCIF (Westrip, 2010)'
_computing_structure_refinement 'SHELXL97 (Sheldrick, 2008)'
_computing_structure_solution 'SHELXS97 (Sheldrick, 2008)'
_diffrn_ambient_temperature 100(2)
_diffrn_detector_area_resol_mean 10.4041
_diffrn_measured_fraction_theta_full 0.977
_diffrn_measured_fraction_theta_max 0.977
_diffrn_measurement_device_type 'Agilent SuperNova Dual diffractometer with an Atlas detector'
_diffrn_measurement_method '\w scan'
_diffrn_radiation_monochromator Mirror
_diffrn_radiation_source 'SuperNova (Cu) X-ray Source'
_diffrn_radiation_type CuK\a
_diffrn_radiation_wavelength 1.5418
_diffrn_reflns_av_R_equivalents 0.0211
_diffrn_reflns_av_sigmaI/netI 0.0260
_diffrn_reflns_limit_h_max 13
_diffrn_reflns_limit_h_min -13
_diffrn_reflns_limit_k_max 18
_diffrn_reflns_limit_k_min -13
_diffrn_reflns_limit_l_max 16
_diffrn_reflns_limit_l_min -15
_diffrn_reflns_number 8236
_diffrn_reflns_theta_full 76.50
_diffrn_reflns_theta_max 76.50
_diffrn_reflns_theta_min 4.10
_diffrn_standards_decay_% 0
_diffrn_standards_interval_count 0
_diffrn_standards_interval_time 0
_diffrn_standards_number 0
_exptl_absorpt_coefficient_mu 3.963
_exptl_absorpt_correction_T_max 1.00000
_exptl_absorpt_correction_T_min 0.43844
_exptl_absorpt_correction_type multi-scan
_exptl_absorpt_process_details '(CrysAlis PRO; Agilent, 2011)'
_exptl_crystal_colour colourless
_exptl_crystal_density_diffrn 1.572
_exptl_crystal_density_method 'not measured'
_exptl_crystal_description block
_exptl_crystal_F_000 984
_exptl_crystal_size_max 0.30
_exptl_crystal_size_mid 0.25
_exptl_crystal_size_min 0.20
_refine_diff_density_max 0.395
_refine_diff_density_min -0.953
_refine_ls_extinction_method none
_refine_ls_goodness_of_fit_ref 1.065
_refine_ls_hydrogen_treatment constr
_refine_ls_matrix_type full
_refine_ls_number_parameters 273
_refine_ls_number_reflns 4208
_refine_ls_number_restraints 0
_refine_ls_restrained_S_all 1.065
_refine_ls_R_factor_all 0.0373
_refine_ls_R_factor_gt 0.0352
_refine_ls_shift/su_max 0.001
_refine_ls_shift/su_mean 0.000
_refine_ls_structure_factor_coef Fsqd
_refine_ls_weighting_details 'calc w=1/[\s^2^(Fo^2^)+(0.0605P)^2^+1.0031P] where P=(Fo^2^+2Fc^2^)/3'
_refine_ls_weighting_scheme calc
_refine_ls_wR_factor_gt 0.0965
_refine_ls_wR_factor_ref 0.0984
_reflns_number_gt 3952
_reflns_number_total 4208
_reflns_threshold_expression I>2\s(I)
_cod_data_source_file hb6634.cif
_cod_data_source_block I
_cod_original_cell_volume 2051.03(8)
_cod_original_sg_symbol_H-M 'P 21/c'
_cod_database_code 2233851
_cod_database_fobs_code 2233851

loop_
_symmetry_equiv_pos_as_xyz
'x, y, z'
'-x, y+1/2, -z+1/2'
'-x, -y, -z'
'x, -y-1/2, z-1/2'

loop_
_atom_site_type_symbol
_atom_site_label
_atom_site_fract_x
_atom_site_fract_y
_atom_site_fract_z
_atom_site_U_iso_or_equiv
_atom_site_adp_type
_atom_site_calc_flag
_atom_site_refinement_flags
_atom_site_occupancy
_atom_site_symmetry_multiplicity
Br Br1 0.55786(2) 0.803520(16) 0.479620(16) 0.02586(10) Uani d . 1 1
O O1 0.95920(14) 0.53185(10) 0.82122(10) 0.0193(3) Uani d . 1 1
O O2 0.81926(17) 0.56446(12) 0.93880(12) 0.0291(4) Uani d . 1 1
O O3 0.99573(17) 0.66569(12) 0.92714(12) 0.0291(4) Uani d . 1 1
S S1 0.89405(5) 0.60873(4) 0.87820(3) 0.02064(13) Uani d . 1 1
N N1 0.88588(16) 0.53757(12) 0.60644(12) 0.0162(3) Uani d . 1 1
N N2 0.77713(16) 0.46955(12) 0.44884(12) 0.0158(3) Uani d . 1 1
O O4 0.69320(15) 0.32500(10) 0.44155(11) 0.0204(3) Uani d . 1 1
C C1 0.7994(2) 0.66819(15) 0.77401(15) 0.0188(4) Uani d . 1 1
C C2 0.6754(2) 0.64461(15) 0.74360(16) 0.0218(4) Uani d . 1 1
H H2 0.6407 0.6000 0.7820 0.026 Uiso calc R 1 1
C C3 0.6019(2) 0.68678(16) 0.65633(17) 0.0227(4) Uani d . 1 1
H H3 0.5164 0.6719 0.6342 0.027 Uiso calc R 1 1
C C4 0.6564(2) 0.75095(15) 0.60266(15) 0.0205(4) Uani d . 1 1
C C5 0.7798(2) 0.77732(15) 0.63407(16) 0.0209(4) Uani d . 1 1
H H5 0.8135 0.8234 0.5969 0.025 Uiso calc R 1 1
C C6 0.8529(2) 0.73486(15) 0.72109(15) 0.0202(4) Uani d . 1 1
H H6 0.9378 0.7509 0.7442 0.024 Uiso calc R 1 1
C C7 0.88853(19) 0.45840(14) 0.76930(15) 0.0174(4) Uani d . 1 1
C C8 0.8594(2) 0.38427(15) 0.82488(16) 0.0220(4) Uani d . 1 1
H H8 0.8827 0.3844 0.8990 0.026 Uiso calc R 1 1
C C9 0.7954(2) 0.30868(15) 0.77233(18) 0.0240(5) Uani d . 1 1
H H9 0.7749 0.2577 0.8108 0.029 Uiso calc R 1 1
C C10 0.7620(2) 0.30825(14) 0.66447(17) 0.0211(4) Uani d . 1 1
H H10 0.7197 0.2567 0.6284 0.025 Uiso calc R 1 1
C C11 0.79106(19) 0.38491(14) 0.60856(15) 0.0162(4) Uani d . 1 1
C C12 0.85457(19) 0.46112(14) 0.65901(15) 0.0154(4) Uani d . 1 1
C C13 0.74931(19) 0.38693(14) 0.49465(15) 0.0159(4) Uani d . 1 1
C C14 0.84603(19) 0.53990(14) 0.50603(15) 0.0163(4) Uani d . 1 1
C C15 0.8748(2) 0.62223(14) 0.44701(16) 0.0203(4) Uani d . 1 1
H H15A 0.9282 0.6647 0.4951 0.030 Uiso calc R 1 1
H H15B 0.7975 0.6537 0.4143 0.030 Uiso calc R 1 1
H H15C 0.9175 0.6023 0.3929 0.030 Uiso calc R 1 1
C C16 0.7300(2) 0.47748(14) 0.33657(15) 0.0171(4) Uani d . 1 1
C C17 0.8015(2) 0.44417(15) 0.27003(16) 0.0194(4) Uani d . 1 1
H H17 0.8806 0.4178 0.2976 0.023 Uiso calc R 1 1
C C18 0.7562(2) 0.44979(15) 0.16290(16) 0.0227(4) Uani d . 1 1
H H18 0.8041 0.4272 0.1165 0.027 Uiso calc R 1 1
C C19 0.6406(2) 0.48863(16) 0.12407(16) 0.0234(4) Uani d . 1 1
H H19 0.6092 0.4925 0.0508 0.028 Uiso calc R 1 1
C C20 0.5708(2) 0.52162(15) 0.19111(16) 0.0226(4) Uani d . 1 1
H H20 0.4922 0.5486 0.1630 0.027 Uiso calc R 1 1
C C21 0.6131(2) 0.51634(14) 0.29958(16) 0.0202(4) Uani d . 1 1
C C22 0.5361(2) 0.55171(18) 0.37228(18) 0.0282(5) Uani d . 1 1
H H22A 0.5849 0.5957 0.4215 0.042 Uiso calc R 1 1
H H22B 0.5110 0.4999 0.4109 0.042 Uiso calc R 1 1
H H22C 0.4621 0.5826 0.3318 0.042 Uiso calc R 1 1

loop_
_atom_site_aniso_label
_atom_site_aniso_U_11
_atom_site_aniso_U_22
_atom_site_aniso_U_33
_atom_site_aniso_U_12
_atom_site_aniso_U_13
_atom_site_aniso_U_23
Br1 0.03211(16) 0.02299(14) 0.01724(14) 0.00025(8) -0.00581(10) 0.00386(8)
O1 0.0227(8) 0.0226(7) 0.0111(6) 0.0019(6) 0.0006(5) -0.0025(5)
O2 0.0416(10) 0.0338(9) 0.0140(7) 0.0121(7) 0.0107(7) 0.0059(6)
O3 0.0360(10) 0.0279(8) 0.0169(7) 0.0043(7) -0.0078(6) -0.0064(6)
S1 0.0284(3) 0.0235(3) 0.0082(2) 0.0058(2) 0.00012(19) -0.00128(17)
N1 0.0200(8) 0.0172(8) 0.0105(7) 0.0003(6) 0.0018(6) -0.0006(6)
N2 0.0194(8) 0.0189(8) 0.0083(7) -0.0006(7) 0.0011(6) 0.0006(6)
O4 0.0266(8) 0.0194(7) 0.0141(6) -0.0042(6) 0.0021(6) -0.0016(5)
C1 0.0231(11) 0.0218(10) 0.0101(8) 0.0044(8) 0.0006(7) -0.0007(7)
C2 0.0259(11) 0.0241(10) 0.0153(9) -0.0011(8) 0.0039(8) 0.0015(8)
C3 0.0222(11) 0.0259(11) 0.0182(10) 0.0001(8) 0.0005(8) 0.0000(8)
C4 0.0265(11) 0.0200(9) 0.0128(8) 0.0048(8) -0.0004(8) -0.0003(7)
C5 0.0270(11) 0.0203(9) 0.0144(9) 0.0013(8) 0.0027(8) 0.0002(8)
C6 0.0232(11) 0.0211(10) 0.0149(9) 0.0009(8) 0.0014(8) -0.0031(8)
C7 0.0199(10) 0.0200(9) 0.0114(9) 0.0032(8) 0.0013(7) -0.0017(7)
C8 0.0271(11) 0.0261(11) 0.0124(9) 0.0053(9) 0.0035(8) 0.0047(8)
C9 0.0314(12) 0.0227(11) 0.0175(10) -0.0004(9) 0.0047(9) 0.0066(8)
C10 0.0254(11) 0.0197(10) 0.0175(10) -0.0005(8) 0.0035(8) 0.0019(8)
C11 0.0188(10) 0.0182(9) 0.0109(8) 0.0027(7) 0.0018(7) 0.0007(7)
C12 0.0174(9) 0.0174(9) 0.0113(8) 0.0031(7) 0.0027(7) 0.0019(7)
C13 0.0185(10) 0.0174(9) 0.0113(9) 0.0022(7) 0.0026(7) -0.0001(7)
C14 0.0188(9) 0.0169(9) 0.0127(8) 0.0010(7) 0.0023(7) -0.0002(7)
C15 0.0267(11) 0.0187(10) 0.0149(9) -0.0039(8) 0.0032(8) 0.0015(7)
C16 0.0222(10) 0.0181(9) 0.0093(8) -0.0027(8) -0.0005(7) 0.0015(7)
C17 0.0204(10) 0.0225(10) 0.0142(9) -0.0004(8) 0.0015(8) 0.0011(7)
C18 0.0287(11) 0.0265(11) 0.0128(9) -0.0025(9) 0.0047(8) -0.0034(8)
C19 0.0275(12) 0.0265(11) 0.0131(9) -0.0071(9) -0.0025(8) 0.0021(8)
C20 0.0241(11) 0.0233(10) 0.0178(10) -0.0019(8) -0.0010(8) 0.0043(8)
C21 0.0223(10) 0.0200(10) 0.0175(9) -0.0009(8) 0.0028(8) 0.0005(8)
C22 0.0298(12) 0.0326(12) 0.0219(10) 0.0056(10) 0.0054(9) -0.0007(9)

loop_
_atom_type_symbol
_atom_type_description
_atom_type_scat_dispersion_real
_atom_type_scat_dispersion_imag
_atom_type_scat_source
C C 0.0181 0.0091 'International Tables Vol C Tables 4.2.6.8 and 6.1.1.4'
H H 0.0000 0.0000 'International Tables Vol C Tables 4.2.6.8 and 6.1.1.4'
N N 0.0311 0.0180 'International Tables Vol C Tables 4.2.6.8 and 6.1.1.4'
O O 0.0492 0.0322 'International Tables Vol C Tables 4.2.6.8 and 6.1.1.4'
S S 0.3331 0.5567 'International Tables Vol C Tables 4.2.6.8 and 6.1.1.4'
Br Br -0.6763 1.2805 'International Tables Vol C Tables 4.2.6.8 and 6.1.1.4'

loop_
_geom_angle_atom_site_label_1
_geom_angle_atom_site_label_2
_geom_angle_atom_site_label_3
_geom_angle
C7 O1 S1 119.65(13)
O2 S1 O3 120.43(10)
O2 S1 O1 109.07(9)
O3 S1 O1 102.79(9)
O2 S1 C1 109.73(10)
O3 S1 C1 110.01(10)
O1 S1 C1 103.26(9)
C14 N1 C12 117.46(18)
C14 N2 C13 122.64(16)
C14 N2 C16 121.36(16)
C13 N2 C16 115.99(16)
C2 C1 C6 121.96(19)
C2 C1 S1 119.09(17)
C6 C1 S1 118.87(16)
C1 C2 C3 119.4(2)
C1 C2 H2 120.3
C3 C2 H2 120.3
C4 C3 C2 118.3(2)
C4 C3 H3 120.9
C2 C3 H3 120.9
C3 C4 C5 122.96(19)
C3 C4 Br1 118.08(17)
C5 C4 Br1 118.95(16)
C4 C5 C6 118.5(2)
C4 C5 H5 120.8
C6 C5 H5 120.8
C5 C6 C1 118.9(2)
C5 C6 H6 120.6
C1 C6 H6 120.6
C8 C7 O1 120.25(17)
C8 C7 C12 121.67(19)
O1 C7 C12 118.00(18)
C7 C8 C9 120.04(19)
C7 C8 H8 120.0
C9 C8 H8 120.0
C10 C9 C8 120.0(2)
C10 C9 H9 120.0
C8 C9 H9 120.0
C9 C10 C11 119.4(2)
C9 C10 H10 120.3
C11 C10 H10 120.3
C12 C11 C10 121.71(18)
C12 C11 C13 118.76(18)
C10 C11 C13 119.48(19)
N1 C12 C11 123.33(17)
N1 C12 C7 119.52(18)
C11 C12 C7 117.15(18)
O4 C13 N2 120.95(17)
O4 C13 C11 125.12(19)
N2 C13 C11 113.92(17)
N1 C14 N2 123.62(18)
N1 C14 C15 119.06(18)
N2 C14 C15 117.32(17)
C14 C15 H15A 109.5
C14 C15 H15B 109.5
H15A C15 H15B 109.5
C14 C15 H15C 109.5
H15A C15 H15C 109.5
H15B C15 H15C 109.5
C21 C16 C17 122.27(18)
C21 C16 N2 118.76(18)
C17 C16 N2 118.95(18)
C18 C17 C16 119.4(2)
C18 C17 H17 120.3
C16 C17 H17 120.3
C17 C18 C19 119.5(2)
C17 C18 H18 120.2
C19 C18 H18 120.2
C20 C19 C18 120.44(19)
C20 C19 H19 119.8
C18 C19 H19 119.8
C19 C20 C21 121.6(2)
C19 C20 H20 119.2
C21 C20 H20 119.2
C16 C21 C20 116.9(2)
C16 C21 C22 121.87(19)
C20 C21 C22 121.3(2)
C21 C22 H22A 109.5
C21 C22 H22B 109.5
H22A C22 H22B 109.5
C21 C22 H22C 109.5
H22A C22 H22C 109.5
H22B C22 H22C 109.5

loop_
_geom_bond_atom_site_label_1
_geom_bond_atom_site_label_2
_geom_bond_distance
Br1 C4 1.897(2)
O1 C7 1.404(2)
O1 S1 1.5991(15)
O2 S1 1.4214(18)
O3 S1 1.4273(18)
S1 C1 1.754(2)
N1 C14 1.295(2)
N1 C12 1.388(3)
N2 C14 1.389(3)
N2 C13 1.403(3)
N2 C16 1.456(2)
O4 C13 1.218(3)
C1 C2 1.384(3)
C1 C6 1.395(3)
C2 C3 1.391(3)
C2 H2 0.9500
C3 C4 1.383(3)
C3 H3 0.9500
C4 C5 1.389(3)
C5 C6 1.389(3)
C5 H5 0.9500
C6 H6 0.9500
C7 C8 1.376(3)
C7 C12 1.414(3)
C8 C9 1.399(3)
C8 H8 0.9500
C9 C10 1.383(3)
C9 H9 0.9500
C10 C11 1.407(3)
C10 H10 0.9500
C11 C12 1.394(3)
C11 C13 1.465(3)
C14 C15 1.494(3)
C15 H15A 0.9800
C15 H15B 0.9800
C15 H15C 0.9800
C16 C21 1.394(3)
C16 C17 1.389(3)
C17 C18 1.387(3)
C17 H17 0.9500
C18 C19 1.387(3)
C18 H18 0.9500
C19 C20 1.378(3)
C19 H19 0.9500
C20 C21 1.400(3)
C20 H20 0.9500
C21 C22 1.504(3)
C22 H22A 0.9800
C22 H22B 0.9800
C22 H22C 0.9800

loop_
_geom_hbond_atom_site_label_D
_geom_hbond_atom_site_label_H
_geom_hbond_atom_site_label_A
_geom_hbond_site_symmetry_A
_geom_hbond_distance_DH
_geom_hbond_distance_HA
_geom_hbond_distance_DA
_geom_hbond_angle_DHA
C3 H3 O4 3_666 0.95 2.31 3.236(3) 164
C8 H8 O3 3_767 0.95 2.49 3.375(3) 155
C9 H9 O4 4_566 0.95 2.43 3.328(3) 158

loop_
_geom_torsion_atom_site_label_1
_geom_torsion_atom_site_label_2
_geom_torsion_atom_site_label_3
_geom_torsion_atom_site_label_4
_geom_torsion
C7 O1 S1 O2 46.87(16)
C7 O1 S1 O3 175.77(14)
C7 O1 S1 C1 -69.77(16)
O2 S1 C1 C2 -19.3(2)
O3 S1 C1 C2 -153.96(17)
O1 S1 C1 C2 96.90(18)
O2 S1 C1 C6 163.76(16)
O3 S1 C1 C6 29.1(2)
O1 S1 C1 C6 -80.07(18)
C6 C1 C2 C3 1.5(3)
S1 C1 C2 C3 -175.36(17)
C1 C2 C3 C4 0.3(3)
C2 C3 C4 C5 -2.3(3)
C2 C3 C4 Br1 176.82(16)
C3 C4 C5 C6 2.4(3)
Br1 C4 C5 C6 -176.64(15)
C4 C5 C6 C1 -0.6(3)
C2 C1 C6 C5 -1.3(3)
S1 C1 C6 C5 175.54(16)
S1 O1 C7 C8 -79.5(2)
S1 O1 C7 C12 103.79(18)
O1 C7 C8 C9 -176.1(2)
C12 C7 C8 C9 0.5(3)
C7 C8 C9 C10 0.3(3)
C8 C9 C10 C11 -1.0(3)
C9 C10 C11 C12 0.9(3)
C9 C10 C11 C13 -176.4(2)
C14 N1 C12 C11 4.9(3)
C14 N1 C12 C7 -175.62(19)
C10 C11 C12 N1 179.4(2)
C13 C11 C12 N1 -3.2(3)
C10 C11 C12 C7 -0.1(3)
C13 C11 C12 C7 177.24(18)
C8 C7 C12 N1 179.87(19)
O1 C7 C12 N1 -3.4(3)
C8 C7 C12 C11 -0.6(3)
O1 C7 C12 C11 176.13(17)
C14 N2 C13 O4 -176.82(19)
C16 N2 C13 O4 2.8(3)
C14 N2 C13 C11 4.5(3)
C16 N2 C13 C11 -175.88(17)
C12 C11 C13 O4 180.0(2)
C10 C11 C13 O4 -2.6(3)
C12 C11 C13 N2 -1.4(3)
C10 C11 C13 N2 176.04(18)
C12 N1 C14 N2 -1.7(3)
C12 N1 C14 C15 178.31(18)
C13 N2 C14 N1 -3.1(3)
C16 N2 C14 N1 177.25(19)
C13 N2 C14 C15 176.87(18)
C16 N2 C14 C15 -2.7(3)
C14 N2 C16 C21 -89.8(2)
C13 N2 C16 C21 90.6(2)
C14 N2 C16 C17 91.7(2)
C13 N2 C16 C17 -87.9(2)
C21 C16 C17 C18 0.3(3)
N2 C16 C17 C18 178.74(19)
C16 C17 C18 C19 0.1(3)
C17 C18 C19 C20 0.1(3)
C18 C19 C20 C21 -0.7(3)
C17 C16 C21 C20 -0.8(3)
N2 C16 C21 C20 -179.26(18)
C17 C16 C21 C22 179.6(2)
N2 C16 C21 C22 1.2(3)
C19 C20 C21 C16 1.0(3)
C19 C20 C21 C22 -179.4(2)

loop_
_cod_related_entry_id
_cod_related_entry_database
_cod_related_entry_code
1 ChemSpider 30657504
